data_4505087
loop_
_publ_author_name
'Bhogala, Balakrishna R.'
'Vishweshwar, Peddy'
'Nangia, Ashwini'

_publ_contact_author
;
    Prof. Ashwini Nangia
    School of Chemistry
    Univerisity of Hyderabad
    Hyderabad  500 046
    India
;
_publ_section_title
;
 Equivalence of NH4+, NH2NH3+, and OHNH3+in Directing the
 Noncentrosymmetric Diamondoid Network of
 O&#x2212;H&#x00B7;&#x00B7;&#x00B7;O-Hydrogen Bonds in Dihydrogen
 Cyclohexane Tricarboxylate
;
_journal_issue 3
_journal_name_full 'Crystal Growth &amp; Design'
_journal_page_first 1271
_journal_paper_doi 10.1021/cg0500270
_journal_volume 5
_journal_year 2005
_chemical_formula_moiety '(C9 H11 O6-) (N2 H5+)'
_chemical_formula_sum 'C9 H16 N2 O6'
_chemical_formula_weight 248.24
_chemical_melting_point 468
_chemical_name_systematic
;
  Hydrazinium Cyclohexane-3cis,5cis-dicarboxylic acid-1-carboxylate
;
_space_group_IT_number 9
_symmetry_cell_setting monoclinic
_symmetry_space_group_name_Hall 'C -2yc'
_symmetry_space_group_name_H-M 'C 1 c 1'
_atom_sites_solution_hydrogens geom
_atom_sites_solution_primary direct
_atom_sites_solution_secondary difmap
_audit_creation_method SHELXL-97
_cell_angle_alpha 90.00
_cell_angle_beta 94.361(5)
_cell_angle_gamma 90.00
_cell_formula_units_Z 4
_cell_length_a 5.4329(14)
_cell_length_b 17.829(5)
_cell_length_c 11.820(3)
_cell_measurement_reflns_used 717
_cell_measurement_temperature 173(2)
_cell_measurement_theta_max 26.39
_cell_measurement_theta_min 3.93
_cell_volume 1141.6(5)
_computing_cell_refinement 'Bruker SAINT+ (Bruker, 1999a)'
_computing_data_collection 'Bruker SMART-NT (Bruker, 1998)'
_computing_data_reduction 'Bruker XPREP (Bruker, 1999a)'
_computing_molecular_graphics 'PLUTON (Spek, 1992)'
_computing_publication_material 'SHELXL-97 (Sheldrick, 1997)'
_computing_structure_refinement 'SHELXL-97 (Sheldrick, 1997)'
_computing_structure_solution 'SHELXS-97 (Sheldrick, 1990)'
_diffrn_ambient_temperature 173(2)
_diffrn_measured_fraction_theta_full 0.998
_diffrn_measured_fraction_theta_max 0.998
_diffrn_measurement_device_type 'CCD area detector'
_diffrn_measurement_method 'phi and omega scans'
_diffrn_radiation_monochromator graphite
_diffrn_radiation_source 'sealed tube'
_diffrn_radiation_type MoK\a
_diffrn_radiation_wavelength 0.71073
_diffrn_reflns_av_R_equivalents 0.0385
_diffrn_reflns_av_sigmaI/netI 0.0550
_diffrn_reflns_limit_h_max 6
_diffrn_reflns_limit_h_min -7
_diffrn_reflns_limit_k_max 23
_diffrn_reflns_limit_k_min -21
_diffrn_reflns_limit_l_max 15
_diffrn_reflns_limit_l_min -9
_diffrn_reflns_number 3831
_diffrn_reflns_theta_full 28.00
_diffrn_reflns_theta_max 28.00
_diffrn_reflns_theta_min 2.28
_exptl_absorpt_coefficient_mu 0.122
_exptl_absorpt_correction_T_max 1.000
_exptl_absorpt_correction_T_min 0.850
_exptl_absorpt_correction_type multi-scan
_exptl_absorpt_process_details 'SADABS:Sheldrick, 1996'
_exptl_crystal_colour colourless
_exptl_crystal_density_diffrn 1.444
_exptl_crystal_description plate
_exptl_crystal_F_000 528
_exptl_crystal_preparation Methanol
_exptl_crystal_size_max 0.24
_exptl_crystal_size_mid 0.14
_exptl_crystal_size_min 0.04
_refine_diff_density_max 0.214
_refine_diff_density_min -0.206
_refine_diff_density_rms 0.050
_refine_ls_abs_structure_details 'Flack H D (1983), Acta Cryst. A39, 876-881'
_refine_ls_abs_structure_Flack -0.3(13)
_refine_ls_extinction_method none
_refine_ls_goodness_of_fit_ref 1.003
_refine_ls_hydrogen_treatment mixed
_refine_ls_matrix_type full
_refine_ls_number_parameters 182
_refine_ls_number_reflns 2245
_refine_ls_number_restraints 2
_refine_ls_restrained_S_all 1.002
_refine_ls_R_factor_all 0.0590
_refine_ls_R_factor_gt 0.0414
_refine_ls_shift/su_max 0.000
_refine_ls_shift/su_mean 0.000
_refine_ls_structure_factor_coef Fsqd
_refine_ls_weighting_details 'calc w=1/[\s^2^(Fo^2^)+(0.0441P)^2^+0.0000P] where P=(Fo^2^+2Fc^2^)/3'
_refine_ls_weighting_scheme calc
_refine_ls_wR_factor_gt 0.0828
_refine_ls_wR_factor_ref 0.0896
_reflns_number_gt 1813
_reflns_number_total 2245
_reflns_threshold_expression >2sigma(I)
_cod_data_source_file cg0500270si20050125_084033.cif
_cod_data_source_block 3
_cod_depositor_comments
;
The following automatic conversions were performed:

'_symmetry_cell_setting' value 'Monoclinic' changed to 'monoclinic'
according to /home/saulius/struct/CIF-dictionaries/cif_core.dic
dictionary named 'cif_core.dic' version 2.4.1 from 2010-06-29.

Automatic conversion script
Id: cif_fix_values 1715 2011-07-08 13:25:40Z adriana 
;
_cod_original_sg_symbol_H-M 'C c'
_cod_database_code 4505087

loop_
_symmetry_equiv_pos_as_xyz
'x, y, z'
'x, -y, z+1/2'
'x+1/2, y+1/2, z'
'x+1/2, -y+1/2, z+1/2'

loop_
_atom_site_label
_atom_site_type_symbol
_atom_site_fract_x
_atom_site_fract_y
_atom_site_fract_z
_atom_site_U_iso_or_equiv
_atom_site_adp_type
_atom_site_occupancy
_atom_site_symmetry_multiplicity
_atom_site_calc_flag
_atom_site_refinement_flags
N2 N 0.1123(5) 0.36142(14) 0.1870(2) 0.0304(5) Uani 1 1 d .
N1 N 0.0196(5) 0.41740(13) 0.2616(2) 0.0276(5) Uani 1 1 d .
O5 O 0.3079(3) 0.02781(10) 0.44103(15) 0.0280(5) Uani 1 1 d .
O4 O -0.4645(3) 0.03789(10) 0.11319(15) 0.0286(5) Uani 1 1 d .
O1 O -0.5581(3) 0.27273(10) 0.44621(15) 0.0250(4) Uani 1 1 d .
O2 O -0.4157(3) 0.36022(9) 0.33425(16) 0.0287(5) Uani 1 1 d .
C3 C -0.1903(4) 0.13379(12) 0.18819(19) 0.0155(5) Uani 1 1 d .
H3 H -0.0460 0.1572 0.1578 0.019 Uiso 1 1 calc R
O3 O -0.3396(3) 0.12154(10) -0.00724(14) 0.0265(5) Uani 1 1 d .
C5 C 0.0301(4) 0.12481(12) 0.3830(2) 0.0168(5) Uani 1 1 d .
H5A H 0.1656 0.1528 0.3525 0.020 Uiso 1 1 calc R
C4 C -0.0997(5) 0.08078(13) 0.2845(2) 0.0196(5) Uani 1 1 d .
H4A H -0.2389 0.0537 0.3111 0.024 Uiso 1 1 calc R
H4B H 0.0138 0.0445 0.2564 0.024 Uiso 1 1 calc R
O6 O 0.0926(4) 0.07849(12) 0.57472(16) 0.0353(5) Uani 1 1 d .
C9 C 0.1418(4) 0.07478(14) 0.4758(2) 0.0200(5) Uani 1 1 d .
C1 C -0.2307(4) 0.23756(13) 0.3344(2) 0.0177(5) Uani 1 1 d .
H1A H -0.0842 0.2633 0.3102 0.021 Uiso 1 1 calc R
C7 C -0.4072(4) 0.29628(13) 0.37247(19) 0.0194(5) Uani 1 1 d .
C6 C -0.1465(5) 0.18208(13) 0.4277(2) 0.0176(5) Uani 1 1 d .
H6A H -0.0647 0.2089 0.4913 0.021 Uiso 1 1 calc R
H6B H -0.2889 0.1565 0.4542 0.021 Uiso 1 1 calc R
C2 C -0.3547(4) 0.19612(14) 0.2312(2) 0.0178(5) Uani 1 1 d .
H2A H -0.5088 0.1743 0.2518 0.021 Uiso 1 1 calc R
H2B H -0.3931 0.2318 0.1705 0.021 Uiso 1 1 calc R
C8 C -0.3389(4) 0.09393(13) 0.0911(2) 0.0181(5) Uani 1 1 d .
H2C H 0.001(7) 0.3607(19) 0.127(4) 0.062(12) Uiso 1 1 d .
H1C H 0.013(6) 0.4698(18) 0.231(3) 0.046(9) Uiso 1 1 d .
H5 H 0.378(7) 0.002(2) 0.502(3) 0.051(10) Uiso 1 1 d .
H2D H 0.252(7) 0.3836(19) 0.173(3) 0.053(10) Uiso 1 1 d .
H1 H -0.662(8) 0.323(2) 0.468(3) 0.089(13) Uiso 1 1 d .
H1B H -0.132(7) 0.404(2) 0.275(3) 0.053(11) Uiso 1 1 d .
H1D H 0.111(7) 0.420(2) 0.320(4) 0.055(11) Uiso 1 1 d .

loop_
_atom_site_aniso_label
_atom_site_aniso_U_11
_atom_site_aniso_U_22
_atom_site_aniso_U_33
_atom_site_aniso_U_23
_atom_site_aniso_U_13
_atom_site_aniso_U_12
N2 0.0273(13) 0.0361(14) 0.0282(14) 0.0036(11) 0.0036(11) -0.0004(11)
N1 0.0401(15) 0.0244(13) 0.0172(12) 0.0036(10) -0.0051(11) -0.0091(11)
O5 0.0349(10) 0.0329(11) 0.0157(10) 0.0015(8) -0.0009(8) 0.0176(9)
O4 0.0412(11) 0.0246(10) 0.0187(10) 0.0060(7) -0.0076(8) -0.0184(9)
O1 0.0306(10) 0.0208(9) 0.0249(10) 0.0025(8) 0.0107(8) 0.0066(8)
O2 0.0379(12) 0.0186(10) 0.0302(10) 0.0059(8) 0.0064(9) 0.0057(8)
C3 0.0200(12) 0.0159(11) 0.0109(11) 0.0004(9) 0.0028(9) -0.0024(10)
O3 0.0375(11) 0.0298(10) 0.0117(9) 0.0041(8) -0.0019(8) -0.0140(8)
C5 0.0174(11) 0.0167(12) 0.0162(11) 0.0002(10) 0.0012(9) -0.0006(10)
C4 0.0244(12) 0.0192(12) 0.0147(11) 0.0005(10) -0.0021(9) 0.0017(10)
O6 0.0434(12) 0.0480(12) 0.0147(10) 0.0049(9) 0.0039(8) 0.0220(10)
C9 0.0195(12) 0.0234(13) 0.0165(13) -0.0047(10) -0.0024(10) 0.0009(11)
C1 0.0208(12) 0.0157(12) 0.0165(12) -0.0017(9) 0.0012(10) -0.0009(10)
C7 0.0220(12) 0.0173(13) 0.0184(13) -0.0012(10) -0.0030(10) -0.0006(10)
C6 0.0203(12) 0.0194(12) 0.0128(12) -0.0014(9) -0.0008(9) 0.0004(10)
C2 0.0190(12) 0.0194(12) 0.0148(11) 0.0006(9) -0.0002(9) -0.0001(10)
C8 0.0189(12) 0.0181(12) 0.0169(13) -0.0005(10) -0.0003(10) 0.0008(10)

loop_
_atom_type_symbol
_atom_type_description
_atom_type_scat_dispersion_real
_atom_type_scat_dispersion_imag
_atom_type_scat_source
C C 0.0033 0.0016 'International Tables Vol C Tables 4.2.6.8 and 6.1.1.4'
H H 0.0000 0.0000 'International Tables Vol C Tables 4.2.6.8 and 6.1.1.4'
N N 0.0061 0.0033 'International Tables Vol C Tables 4.2.6.8 and 6.1.1.4'
O O 0.0106 0.0060 'International Tables Vol C Tables 4.2.6.8 and 6.1.1.4'

loop_
_geom_angle_atom_site_label_1
_geom_angle_atom_site_label_2
_geom_angle_atom_site_label_3
_geom_angle
N1 N2 H2C 104(2)
N1 N2 H2D 98(2)
H2C N2 H2D 113(3)
N2 N1 H1C 115.2(19)
N2 N1 H1B 107(2)
H1C N1 H1B 108(3)
N2 N1 H1D 109(3)
H1C N1 H1D 105(3)
H1B N1 H1D 112(4)
C9 O5 H5 109(2)
C7 O1 H1 105(2)
C8 C3 C4 113.14(18)
C8 C3 C2 107.32(18)
C4 C3 C2 111.24(19)
C8 C3 H3 108.3
C4 C3 H3 108.3
C2 C3 H3 108.3
C9 C5 C6 111.96(19)
C9 C5 C4 112.79(18)
C6 C5 C4 110.0(2)
C9 C5 H5A 107.3
C6 C5 H5A 107.3
C4 C5 H5A 107.3
C5 C4 C3 110.62(18)
C5 C4 H4A 109.5
C3 C4 H4A 109.5
C5 C4 H4B 109.5
C3 C4 H4B 109.5
H4A C4 H4B 108.1
O6 C9 O5 122.5(2)
O6 C9 C5 124.1(2)
O5 C9 C5 113.3(2)
C7 C1 C6 113.36(19)
C7 C1 C2 108.61(19)
C6 C1 C2 110.56(19)
C7 C1 H1A 108.1
C6 C1 H1A 108.1
C2 C1 H1A 108.1
O2 C7 O1 122.4(2)
O2 C7 C1 122.8(2)
O1 C7 C1 114.8(2)
C5 C6 C1 110.25(19)
C5 C6 H6A 109.6
C1 C6 H6A 109.6
C5 C6 H6B 109.6
C1 C6 H6B 109.6
H6A C6 H6B 108.1
C3 C2 C1 112.29(19)
C3 C2 H2A 109.1
C1 C2 H2A 109.1
C3 C2 H2B 109.1
C1 C2 H2B 109.1
H2A C2 H2B 107.9
O4 C8 O3 122.8(2)
O4 C8 C3 118.8(2)
O3 C8 C3 118.3(2)

loop_
_geom_bond_atom_site_label_1
_geom_bond_atom_site_label_2
_geom_bond_distance
N2 N1 1.448(3)
N2 H2C 0.89(4)
N2 H2D 0.88(4)
N1 H1C 1.00(3)
N1 H1B 0.88(4)
N1 H1D 0.82(4)
O5 C9 1.320(3)
O5 H5 0.91(4)
O4 C8 1.249(3)
O1 C7 1.310(3)
O1 H1 1.09(5)
O2 C7 1.226(3)
C3 C8 1.528(3)
C3 C4 1.531(3)
C3 C2 1.537(3)
C3 H3 0.9800
O3 C8 1.262(3)
C5 C9 1.506(3)
C5 C6 1.523(3)
C5 C4 1.531(3)
C5 H5A 0.9800
C4 H4A 0.9700
C4 H4B 0.9700
O6 C9 1.221(3)
C1 C7 1.511(3)
C1 C6 1.525(3)
C1 C2 1.537(3)
C1 H1A 0.9800
C6 H6A 0.9700
C6 H6B 0.9700
C2 H2A 0.9700
C2 H2B 0.9700

loop_
_geom_torsion_atom_site_label_1
_geom_torsion_atom_site_label_2
_geom_torsion_atom_site_label_3
_geom_torsion_atom_site_label_4
_geom_torsion
C9 C5 C4 C3 -175.1(2)
C6 C5 C4 C3 59.1(3)
C8 C3 C4 C5 -175.6(2)
C2 C3 C4 C5 -54.7(3)
C6 C5 C9 O6 1.6(3)
C4 C5 C9 O6 -123.1(3)
C6 C5 C9 O5 -175.8(2)
C4 C5 C9 O5 59.5(3)
C6 C1 C7 O2 148.2(2)
C2 C1 C7 O2 -88.5(3)
C6 C1 C7 O1 -34.5(3)
C2 C1 C7 O1 88.8(2)
C9 C5 C6 C1 173.03(19)
C4 C5 C6 C1 -60.8(2)
C7 C1 C6 C5 179.9(2)
C2 C1 C6 C5 57.7(3)
C8 C3 C2 C1 176.6(2)
C4 C3 C2 C1 52.3(2)
C7 C1 C2 C3 -178.7(2)
C6 C1 C2 C3 -53.7(3)
C4 C3 C8 O4 31.4(3)
C2 C3 C8 O4 -91.7(2)
C4 C3 C8 O3 -152.4(2)
C2 C3 C8 O3 84.6(3)
